data_4330576
loop_
_publ_author_name
'Victor N. Khrustalev'
'Svetlana O. Kostenko'
'Mikhail I. Buzin'
'Alexander A. Korlyukov'
'Yan V. Zubavichus'
'Michael A. Kurykin'
'Mikhail Yu. Antipin'

_publ_section_title
;
 Highly Flexible Molecule "Chameleon": Reversible Thermochromism and Phase
 Transitions in Solid Copper(II) Diiminate Cu[CF3-C(NH)-CF=C(NH)-CF3]2
;
_journal_name_full 'Inorganic Chemistry'
_journal_page_first 10590
_journal_page_last 10602
_journal_paper_doi 10.1021/ic300814w
_journal_volume 51
_journal_year 2012
_chemical_formula_moiety 'C10 H4 Cu F14 N4'
_chemical_formula_sum 'C10 H4 Cu F14 N4'
_chemical_formula_weight 509.71
_chemical_name_systematic
; 
 ? 
;
_space_group_IT_number 86
_symmetry_cell_setting tetragonal
_symmetry_space_group_name_Hall '-P 4bc'
_symmetry_space_group_name_H-M 'P 42/n :2'
_atom_sites_solution_hydrogens geom
_atom_sites_solution_primary direct
_atom_sites_solution_secondary difmap
_audit_creation_method SHELXL-97
_cell_angle_alpha 90.00
_cell_angle_beta 90.00
_cell_angle_gamma 90.00
_cell_formula_units_Z 4
_cell_length_a 16.9722(7)
_cell_length_b 16.9722(7)
_cell_length_c 5.6208(5)
_cell_measurement_reflns_used 4104
_cell_measurement_temperature 293(2)
_cell_measurement_theta_max 27.98
_cell_measurement_theta_min 2.40
_cell_volume 1619.10(17)
_computing_cell_refinement 'SAINTPlus, v. 6.2 (Bruker, 2001)'
_computing_data_collection 'APEX2 (Bruker, 2005)'
_computing_data_reduction 'SAINTPlus, v. 6.2 (Bruker, 2001)'
_computing_molecular_graphics 'SHELXTL (Sheldrick, 2008)'
_computing_publication_material 'SHELXTL (Sheldrick, 2008)'
_computing_structure_refinement 'SHELXTL (Sheldrick, 2008)'
_computing_structure_solution 'SHELXTL (Sheldrick, 2008)'
_diffrn_ambient_temperature 293(2)
_diffrn_measured_fraction_theta_full 0.993
_diffrn_measured_fraction_theta_max 0.993
_diffrn_measurement_device_type 'Bruker APEX-II CCD'
_diffrn_measurement_method '\f and \w scans'
_diffrn_radiation_monochromator graphite
_diffrn_radiation_source 'fine-focus sealed tube'
_diffrn_radiation_type MoK\a
_diffrn_radiation_wavelength 0.71073
_diffrn_reflns_av_R_equivalents 0.0339
_diffrn_reflns_av_sigmaI/netI 0.0193
_diffrn_reflns_limit_h_max 23
_diffrn_reflns_limit_h_min -23
_diffrn_reflns_limit_k_max 23
_diffrn_reflns_limit_k_min -23
_diffrn_reflns_limit_l_max 7
_diffrn_reflns_limit_l_min -7
_diffrn_reflns_number 17784
_diffrn_reflns_theta_full 29.99
_diffrn_reflns_theta_max 29.99
_diffrn_reflns_theta_min 2.40
_exptl_absorpt_coefficient_mu 1.506
_exptl_absorpt_correction_T_max 0.942
_exptl_absorpt_correction_T_min 0.584
_exptl_absorpt_correction_type multi-scan
_exptl_absorpt_process_details 'SADABS (Sheldrick, 2003)'
_exptl_crystal_colour yellow
_exptl_crystal_density_diffrn 2.091
_exptl_crystal_description needle
_exptl_crystal_F_000 988
_exptl_crystal_size_max 0.40
_exptl_crystal_size_mid 0.04
_exptl_crystal_size_min 0.04
_refine_diff_density_max 0.411
_refine_diff_density_min -0.258
_refine_diff_density_rms 0.057
_refine_ls_extinction_method none
_refine_ls_goodness_of_fit_ref 1.001
_refine_ls_hydrogen_treatment constr
_refine_ls_matrix_type full
_refine_ls_number_parameters 133
_refine_ls_number_reflns 2341
_refine_ls_number_restraints 0
_refine_ls_restrained_S_all 1.001
_refine_ls_R_factor_all 0.0688
_refine_ls_R_factor_gt 0.0388
_refine_ls_shift/su_max 0.000
_refine_ls_shift/su_mean 0.000
_refine_ls_structure_factor_coef Fsqd
_refine_ls_weighting_details 'calc w=1/[\s^2^(Fo^2^)+(0.065P)^2^+0.97P] where P=(Fo^2^+2Fc^2^)/3'
_refine_ls_weighting_scheme calc
_refine_ls_wR_factor_gt 0.1051
_refine_ls_wR_factor_ref 0.1333
_reflns_number_gt 1438
_reflns_number_total 2341
_reflns_threshold_expression I>2\s(I)
_cod_data_source_file ic300814w_si_001_5.cif
_cod_data_source_block V_gamma1
_cod_original_cell_volume 1619.1(2)
_cod_original_sg_symbol_H-M 'P 42/n'
_cod_database_code 4330576

loop_
_symmetry_equiv_pos_as_xyz
'x, y, z'
'-x+1/2, -y+1/2, z'
'-y, x+1/2, z+1/2'
'y+1/2, -x, z+1/2'
'-x, -y, -z'
'x-1/2, y-1/2, -z'
'y, -x-1/2, -z-1/2'
'-y-1/2, x, -z-1/2'

loop_
_atom_site_label
_atom_site_type_symbol
_atom_site_fract_x
_atom_site_fract_y
_atom_site_fract_z
_atom_site_U_iso_or_equiv
_atom_site_adp_type
_atom_site_occupancy
_atom_site_symmetry_multiplicity
_atom_site_calc_flag
_atom_site_refinement_flags
Cu1 Cu 0.5000 0.5000 0.5000 0.04741(17) Uani 1 2 d S
F1 F 0.38137(15) 0.66068(12) 1.1910(4) 0.0933(7) Uani 1 1 d .
F2 F 0.41733(15) 0.74958(12) 0.9499(4) 0.0952(7) Uani 1 1 d .
F3 F 0.32670(13) 0.67075(17) 0.8504(6) 0.1267(11) Uani 1 1 d .
F4 F 0.54147(12) 0.66957(13) 1.1426(4) 0.0973(8) Uani 1 1 d .
F5 F 0.67133(13) 0.58197(18) 1.2183(4) 0.1066(9) Uani 1 1 d .
F6 F 0.69557(18) 0.66864(19) 0.9639(6) 0.1328(12) Uani 1 1 d .
F7 F 0.72937(13) 0.5513(2) 0.8977(6) 0.1409(14) Uani 1 1 d .
N1 N 0.43564(13) 0.57419(14) 0.6786(4) 0.0603(6) Uani 1 1 d .
H1 H 0.3872 0.5776 0.6344 0.072 Uiso 1 1 calc R
N2 N 0.59028(13) 0.52993(15) 0.6930(4) 0.0592(6) Uani 1 1 d .
H2 H 0.6339 0.5072 0.6569 0.071 Uiso 1 1 calc R
C1 C 0.45570(16) 0.61955(14) 0.8562(5) 0.0514(6) Uani 1 1 d .
C2 C 0.52984(17) 0.62096(16) 0.9531(5) 0.0563(7) Uani 1 1 d .
C3 C 0.59391(15) 0.57972(16) 0.8697(5) 0.0524(6) Uani 1 1 d .
C4 C 0.3944(2) 0.67479(19) 0.9629(6) 0.0632(8) Uani 1 1 d .
C5 C 0.6739(2) 0.5948(2) 0.9892(6) 0.0705(9) Uani 1 1 d .

loop_
_atom_site_aniso_label
_atom_site_aniso_U_11
_atom_site_aniso_U_22
_atom_site_aniso_U_33
_atom_site_aniso_U_23
_atom_site_aniso_U_13
_atom_site_aniso_U_12
Cu1 0.0496(3) 0.0498(3) 0.0428(3) -0.00968(17) -0.00710(17) 0.00355(17)
F1 0.1136(16) 0.0816(13) 0.0846(15) -0.0021(11) 0.0372(13) 0.0167(11)
F2 0.1187(18) 0.0493(10) 0.1175(17) -0.0092(11) 0.0280(14) 0.0120(10)
F3 0.0761(14) 0.147(2) 0.157(3) -0.081(2) -0.0352(15) 0.0445(14)
F4 0.0819(13) 0.1131(16) 0.0968(16) -0.0641(14) -0.0174(11) 0.0043(11)
F5 0.0763(13) 0.176(3) 0.0669(13) -0.0064(14) -0.0244(11) -0.0149(14)
F6 0.1024(19) 0.130(2) 0.166(3) 0.0014(19) -0.0294(17) -0.0610(18)
F7 0.0577(12) 0.225(3) 0.140(2) -0.095(3) -0.0244(14) 0.0205(16)
N1 0.0520(12) 0.0649(14) 0.0639(15) -0.0208(12) -0.0122(11) 0.0094(10)
N2 0.0500(12) 0.0729(15) 0.0547(13) -0.0204(11) -0.0074(10) 0.0056(10)
C1 0.0585(14) 0.0441(12) 0.0518(14) -0.0090(11) -0.0028(11) 0.0024(10)
C2 0.0621(16) 0.0531(14) 0.0537(15) -0.0166(12) -0.0058(12) -0.0039(12)
C3 0.0520(13) 0.0595(14) 0.0457(13) -0.0045(11) -0.0055(11) -0.0075(11)
C4 0.0678(19) 0.0524(15) 0.069(2) -0.0143(14) -0.0024(14) 0.0071(13)
C5 0.0544(17) 0.092(2) 0.065(2) -0.0206(16) -0.0060(13) -0.0106(16)

loop_
_atom_type_symbol
_atom_type_description
_atom_type_scat_dispersion_real
_atom_type_scat_dispersion_imag
_atom_type_scat_source
C C 0.0033 0.0016 'International Tables Vol C Tables 4.2.6.8 and 6.1.1.4'
H H 0.0000 0.0000 'International Tables Vol C Tables 4.2.6.8 and 6.1.1.4'
N N 0.0061 0.0033 'International Tables Vol C Tables 4.2.6.8 and 6.1.1.4'
F F 0.0171 0.0103 'International Tables Vol C Tables 4.2.6.8 and 6.1.1.4'
Cu Cu 0.3201 1.2651 'International Tables Vol C Tables 4.2.6.8 and 6.1.1.4'

loop_
_geom_angle_atom_site_label_1
_geom_angle_atom_site_label_2
_geom_angle_atom_site_label_3
_geom_angle
N2 Cu1 N1 89.16(10)
C1 N1 Cu1 129.02(19)
C1 N1 H1 115.5
Cu1 N1 H1 115.5
C3 N2 Cu1 129.1(2)
C3 N2 H2 115.5
Cu1 N2 H2 115.5
N1 C1 C2 123.6(2)
N1 C1 C4 119.0(2)
C2 C1 C4 117.4(2)
F4 C2 C1 117.0(2)
F4 C2 C3 117.4(2)
C1 C2 C3 125.5(2)
N2 C3 C2 123.5(2)
N2 C3 C5 118.8(3)
C2 C3 C5 117.7(3)
F3 C4 F1 108.1(3)
F3 C4 F2 106.2(3)
F1 C4 F2 105.9(3)
F3 C4 C1 112.1(3)
F1 C4 C1 112.6(3)
F2 C4 C1 111.5(3)
F7 C5 F5 108.6(4)
F7 C5 F6 107.2(3)
F5 C5 F6 106.0(3)
F7 C5 C3 111.8(3)
F5 C5 C3 111.9(3)
F6 C5 C3 111.0(3)

loop_
_geom_bond_atom_site_label_1
_geom_bond_atom_site_label_2
_geom_bond_distance
Cu1 N2 1.945(2)
Cu1 N1 1.946(2)
F1 C4 1.323(4)
F2 C4 1.330(4)
F3 C4 1.313(4)
F4 C2 1.362(3)
F5 C5 1.307(4)
F6 C5 1.313(5)
F7 C5 1.302(4)
N1 C1 1.306(3)
N1 H1 0.8600
N2 C3 1.305(3)
N2 H2 0.8600
C1 C2 1.371(4)
C1 C4 1.523(4)
C2 C3 1.375(4)
C3 C5 1.537(4)

loop_
_geom_torsion_atom_site_label_1
_geom_torsion_atom_site_label_2
_geom_torsion_atom_site_label_3
_geom_torsion_atom_site_label_4
_geom_torsion
N2 Cu1 N1 C1 -1.4(3)
N1 Cu1 N2 C3 1.7(3)
Cu1 N1 C1 C2 -1.2(4)
Cu1 N1 C1 C4 178.3(2)
N1 C1 C2 F4 -178.0(3)
C4 C1 C2 F4 2.4(4)
N1 C1 C2 C3 4.5(5)
C4 C1 C2 C3 -175.0(3)
Cu1 N2 C3 C2 0.6(4)
Cu1 N2 C3 C5 -178.2(2)
F4 C2 C3 N2 178.4(3)
C1 C2 C3 N2 -4.1(5)
F4 C2 C3 C5 -2.9(4)
C1 C2 C3 C5 174.6(3)
N1 C1 C4 F3 -2.1(4)
C2 C1 C4 F3 177.4(3)
N1 C1 C4 F1 120.1(3)
C2 C1 C4 F1 -60.4(4)
N1 C1 C4 F2 -121.0(3)
C2 C1 C4 F2 58.5(4)
N2 C3 C5 F7 -2.4(5)
C2 C3 C5 F7 178.8(3)
N2 C3 C5 F5 -124.5(3)
C2 C3 C5 F5 56.7(5)
N2 C3 C5 F6 117.3(3)
C2 C3 C5 F6 -61.5(4)
